data_9000010
loop_
_publ_author_name
'Pauling, L.'
'Klug, H. P.'
'Winchell, A. N.'

_publ_section_title
;
 The crystal structure of swedenborgite, NaBe4SbO7
;
_journal_name_full 'American Mineralogist'
_journal_page_first 492
_journal_page_last 501
_journal_volume 20
_journal_year 1935
_chemical_compound_source 'not given'
_chemical_formula_sum 'Be4 Na O7 Sb'
_chemical_name_mineral Swedenborgite
_space_group_IT_number 186
_symmetry_space_group_name_Hall 'P 6c -2c'
_symmetry_space_group_name_H-M 'P 63 m c'
_cell_angle_alpha 90
_cell_angle_beta 90
_cell_angle_gamma 120
_cell_length_a 5.47
_cell_length_b 5.47
_cell_length_c 8.92
_cell_formula_units_Z 2
_cell_volume 231.137
_database_code_amcsd 0000013
_exptl_crystal_density_diffrn 4.207
_cod_original_formula_sum 'Sb Na Be4 O7'
_cod_database_code 9000010

loop_
_space_group_symop_operation_xyz
x,y,z
-x,-x+y,1/2+z
x-y,x,1/2+z
-y,-x,z
-y,x-y,z
x-y,-y,1/2+z
-x,-y,1/2+z
x,x-y,z
-x+y,-x,z
y,x,1/2+z
y,-x+y,1/2+z
-x+y,y,z

loop_
_atom_site_label
_atom_site_fract_x
_atom_site_fract_y
_atom_site_fract_z
Sb 0.33333 0.66667 0.00000
Na 0.33333 0.66667 0.62500
Be1 0.00000 0.00000 0.06250
Be2 0.16667 -0.16667 0.31250
O1 0.00000 0.00000 0.37500
O2 0.50000 -0.50000 0.37500
O3 0.16667 -0.16667 0.12500

loop_
_cod_related_entry_id
_cod_related_entry_database
_cod_related_entry_code
1 AMCSD 0000013
